data_7020416
loop_
_publ_author_name
'Alvarez, M. Angeles'
'Garc\'ia, M Esther'
'Gonz\'alez, Roc\'io'
'Ruiz, Miguel A.'

_publ_section_title
;
 Reactions of the phosphinidene-bridged complexes
 [Fe(2)(\h(5)-C(5)H(5))(2)(\m-PR)(\m-CO)(CO)(2)] (R = Cy, Ph) with
 electrophiles based on p-block elements.
;
_journal_issue 48
_journal_name_full 'Dalton transactions (Cambridge, England : 2003)'
_journal_page_first 14498
_journal_page_last 14513
_journal_paper_doi 10.1039/c2dt31506h
_journal_volume 41
_journal_year 2012
_chemical_compound_source 'synthesis as described'
_chemical_formula_moiety '2(C31 H34 Fe3 N O3 P), 3(C7 H8)'
_chemical_formula_sum 'C83 H92 Fe6 N2 O6 P2'
_chemical_formula_weight 1610.63
_chemical_name_systematic
;
?
;
_space_group_IT_number 15
_symmetry_cell_setting monoclinic
_symmetry_Int_Tables_number 15
_symmetry_space_group_name_Hall '-C 2yc'
_symmetry_space_group_name_H-M 'C 1 2/c 1'
_atom_sites_solution_hydrogens geom
_atom_sites_solution_primary direct
_atom_sites_solution_secondary difmap
_audit_conform_dict_location ftp://ftp.iucr.org/pub/cif_core.dic
_audit_conform_dict_name cif_core.dic
_audit_conform_dict_version 2.3
_audit_creation_method 'WinGX routine CIF_UPDATE'
_cell_angle_alpha 90
_cell_angle_beta 111.9560(10)
_cell_angle_gamma 90
_cell_formula_units_Z 4
_cell_length_a 25.7535(5)
_cell_length_b 15.5862(4)
_cell_length_c 19.4501(3)
_cell_measurement_reflns_used 6627
_cell_measurement_temperature 100(2)
_cell_measurement_theta_max 25.350
_cell_measurement_theta_min 0.407
_cell_measurement_wavelength 0.71073
_cell_volume 7241.0(3)
_computing_cell_refinement 'HKL Scalepack (Otwinowski & Minor, 1997)'
_computing_data_collection 'Collect (Bruker AXS BV, 1997-2004)'
_computing_data_reduction
;
HKL Denzo and Scalepack (Otwinowski & Minor, 1997)
;
_computing_molecular_graphics 'Ortep-3 for Windows (Farrugia, 1997)'
_computing_publication_material 'WinGX publication routines (Farrugia, 1999)'
_computing_structure_refinement 'SHELXL-97 (Sheldrick, 1997)'
_computing_structure_solution 'SHELXS-97 (Sheldrick, 1997)'
_diffrn_ambient_temperature 100(2)
_diffrn_measured_fraction_theta_full 0.961
_diffrn_measured_fraction_theta_max 0.961
_diffrn_measurement_device '90 mm CCD camera on \k-goniostat'
_diffrn_measurement_device_type KappaCCD
_diffrn_measurement_method CCD
_diffrn_radiation_monochromator 'horizontally mounted graphite crystal'
_diffrn_radiation_probe x-ray
_diffrn_radiation_source 'fine-focus sealed tube'
_diffrn_radiation_type MoK\a
_diffrn_radiation_wavelength 0.71073
_diffrn_reflns_av_R_equivalents 0.0378
_diffrn_reflns_av_unetI/netI 0.0397
_diffrn_reflns_limit_h_max 28
_diffrn_reflns_limit_h_min -30
_diffrn_reflns_limit_k_max 18
_diffrn_reflns_limit_k_min 0
_diffrn_reflns_limit_l_max 23
_diffrn_reflns_limit_l_min 0
_diffrn_reflns_number 27142
_diffrn_reflns_theta_full 25.24
_diffrn_reflns_theta_max 25.24
_diffrn_reflns_theta_min 2.26
_exptl_absorpt_coefficient_mu 1.271
_exptl_absorpt_correction_T_max 0.856
_exptl_absorpt_correction_T_min 0.781
_exptl_absorpt_correction_type multi-scan
_exptl_absorpt_process_details
;
R.H. Blessing, Acta Cryst. (1995), A51, 33-38
;
_exptl_crystal_colour red
_exptl_crystal_density_diffrn 1.477
_exptl_crystal_density_method 'not measured'
_exptl_crystal_description prism
_exptl_crystal_F_000 3352
_exptl_crystal_size_max 0.17
_exptl_crystal_size_mid 0.17
_exptl_crystal_size_min 0.12
_refine_diff_density_max 1.996
_refine_diff_density_min -0.907
_refine_diff_density_rms 0.274
_refine_ls_extinction_method none
_refine_ls_goodness_of_fit_ref 1.108
_refine_ls_hydrogen_treatment mixed
_refine_ls_matrix_type full
_refine_ls_number_parameters 454
_refine_ls_number_reflns 6290
_refine_ls_number_restraints 0
_refine_ls_restrained_S_all 1.108
_refine_ls_R_factor_all 0.0569
_refine_ls_R_factor_gt 0.0447
_refine_ls_shift/su_max 0.001
_refine_ls_shift/su_mean 0
_refine_ls_structure_factor_coef Fsqd
_refine_ls_weighting_details 'calc w=1/[\s^2^(Fo^2^)+(0.0899P)^2^+28.2765P] where P=(Fo^2^+2Fc^2^)/3'
_refine_ls_weighting_scheme calc
_refine_ls_wR_factor_gt 0.135
_refine_ls_wR_factor_ref 0.1563
_reflns_number_gt 5223
_reflns_number_total 6290
_reflns_threshold_expression >2sigma(I)
_cod_data_source_file c2dt31506h.txt
_cod_data_source_block compound13
_cod_original_sg_symbol_H-M 'C 2/c'
_cod_database_code 7020416

loop_
_symmetry_equiv_pos_as_xyz
'x, y, z'
'-x, y, -z+1/2'
'x+1/2, y+1/2, z'
'-x+1/2, y+1/2, -z+1/2'
'-x, -y, -z'
'x, -y, z-1/2'
'-x+1/2, -y+1/2, -z'
'x+1/2, -y+1/2, z-1/2'

loop_
_atom_site_label
_atom_site_type_symbol
_atom_site_fract_x
_atom_site_fract_y
_atom_site_fract_z
_atom_site_U_iso_or_equiv
_atom_site_adp_type
_atom_site_occupancy
_atom_site_symmetry_multiplicity
_atom_site_calc_flag
_atom_site_refinement_flags
Fe1 Fe 0.64930(2) 0.16067(4) 0.21391(3) 0.01411(17) Uani 1 1 d .
Fe2 Fe 0.70918(2) 0.31746(4) 0.34744(3) 0.01338(17) Uani 1 1 d .
Fe3 Fe 0.75044(2) 0.22524(4) 0.26868(3) 0.01335(17) Uani 1 1 d .
P1 P 0.67143(4) 0.29517(7) 0.22871(5) 0.0140(2) Uani 1 1 d .
O1 O 0.73983(11) 0.04559(18) 0.29936(15) 0.0190(6) Uani 1 1 d .
O2 O 0.79521(11) 0.19449(18) 0.42727(14) 0.0184(6) Uani 1 1 d .
O3 O 0.63787(11) 0.16934(17) 0.30894(14) 0.0160(6) Uani 1 1 d .
N1 N 0.64443(14) 0.2232(2) 0.41683(19) 0.0165(7) Uani 1 1 d .
C1 C 0.72155(16) 0.1135(3) 0.2744(2) 0.0157(8) Uani 1 1 d .
C2 C 0.76252(16) 0.2286(2) 0.3737(2) 0.0158(8) Uani 1 1 d .
C3 C 0.65950(16) 0.2286(2) 0.3570(2) 0.0149(8) Uani 1 1 d .
C4 C 0.60956(17) 0.1531(3) 0.4265(2) 0.0172(8) Uani 1 1 d .
H4A H 0.633 0.1032 0.4456 0.021 Uiso 1 1 calc R
H4B H 0.5818 0.1381 0.3784 0.021 Uiso 1 1 calc R
C5 C 0.57984(16) 0.1744(3) 0.4781(2) 0.0186(9) Uani 1 1 d .
C6 C 0.56690(17) 0.2579(3) 0.4912(2) 0.0210(9) Uani 1 1 d .
H6 H 0.5788 0.3037 0.4702 0.025 Uiso 1 1 calc R
C7 C 0.53626(18) 0.2735(3) 0.5358(2) 0.0278(10) Uani 1 1 d .
H7 H 0.5276 0.3296 0.5441 0.033 Uiso 1 1 calc R
C8 C 0.51872(18) 0.2062(4) 0.5675(2) 0.0300(11) Uani 1 1 d .
H8 H 0.4982 0.2167 0.597 0.036 Uiso 1 1 calc R
C9 C 0.53167(18) 0.1229(3) 0.5554(2) 0.0296(11) Uani 1 1 d .
H9 H 0.5197 0.0774 0.5768 0.036 Uiso 1 1 calc R
C10 C 0.56249(17) 0.1071(3) 0.5116(2) 0.0237(9) Uani 1 1 d .
H10 H 0.5717 0.0509 0.5044 0.028 Uiso 1 1 calc R
C11 C 0.56859(17) 0.1567(3) 0.1287(2) 0.0219(9) Uani 1 1 d .
H11 H 0.5405 0.1974 0.1205 0.026 Uiso 1 1 calc R
C12 C 0.61103(18) 0.1575(3) 0.0984(2) 0.0221(9) Uani 1 1 d .
H12 H 0.616 0.1994 0.0673 0.027 Uiso 1 1 calc R
C13 C 0.64451(18) 0.0831(3) 0.1239(2) 0.0239(9) Uani 1 1 d .
H13 H 0.6749 0.0672 0.1119 0.029 Uiso 1 1 calc R
C14 C 0.62340(19) 0.0368(3) 0.1712(2) 0.0258(10) Uani 1 1 d .
H14 H 0.6377 -0.0143 0.1957 0.031 Uiso 1 1 calc R
C15 C 0.57698(18) 0.0824(3) 0.1739(2) 0.0247(10) Uani 1 1 d .
H15 H 0.5554 0.0665 0.2009 0.03 Uiso 1 1 calc R
C16 C 0.74161(18) 0.3821(3) 0.4501(2) 0.0210(9) Uani 1 1 d .
H16 H 0.7549 0.355 0.496 0.025 Uiso 1 1 calc R
C17 C 0.77327(17) 0.4037(3) 0.4070(2) 0.0174(8) Uani 1 1 d .
H17 H 0.8113 0.3934 0.42 0.021 Uiso 1 1 calc R
C18 C 0.73804(17) 0.4434(3) 0.3412(2) 0.0186(8) Uani 1 1 d .
H18 H 0.7485 0.4637 0.3033 0.022 Uiso 1 1 calc R
C19 C 0.68361(17) 0.4467(3) 0.3433(2) 0.0204(9) Uani 1 1 d .
H19 H 0.6518 0.4696 0.3069 0.025 Uiso 1 1 calc R
C20 C 0.68632(18) 0.4091(3) 0.4108(2) 0.0222(9) Uani 1 1 d .
H20 H 0.6565 0.4031 0.4264 0.027 Uiso 1 1 calc R
C21 C 0.83110(17) 0.2783(3) 0.2968(2) 0.0220(9) Uani 1 1 d .
H21 H 0.8495 0.31 0.3395 0.026 Uiso 1 1 calc R
C22 C 0.83338(17) 0.1883(3) 0.2903(2) 0.0225(9) Uani 1 1 d .
H22 H 0.8536 0.1505 0.3278 0.027 Uiso 1 1 calc R
C23 C 0.79966(17) 0.1660(3) 0.2174(2) 0.0230(9) Uani 1 1 d .
H23 H 0.7934 0.1107 0.1982 0.028 Uiso 1 1 calc R
C24 C 0.77686(17) 0.2421(3) 0.1780(2) 0.0215(9) Uani 1 1 d .
H24 H 0.7534 0.2456 0.1283 0.026 Uiso 1 1 calc R
C25 C 0.79621(17) 0.3121(3) 0.2277(2) 0.0210(9) Uani 1 1 d .
H25 H 0.7875 0.3696 0.2167 0.025 Uiso 1 1 calc R
C26 C 0.65060(16) 0.3865(3) 0.1619(2) 0.0184(9) Uani 1 1 d .
H26 H 0.669 0.4378 0.1895 0.022 Uiso 1 1 calc R
C27 C 0.58702(17) 0.4013(3) 0.1377(2) 0.0231(9) Uani 1 1 d .
H27A H 0.567 0.352 0.1098 0.028 Uiso 1 1 calc R
H27B H 0.5775 0.4073 0.1813 0.028 Uiso 1 1 calc R
C28 C 0.56903(18) 0.4820(3) 0.0898(2) 0.0274(10) Uani 1 1 d .
H28A H 0.5287 0.4886 0.0732 0.033 Uiso 1 1 calc R
H28B H 0.5863 0.532 0.1193 0.033 Uiso 1 1 calc R
C29 C 0.58586(18) 0.4771(3) 0.0230(2) 0.0263(10) Uani 1 1 d .
H29A H 0.5758 0.5302 -0.0048 0.032 Uiso 1 1 calc R
H29B H 0.5655 0.4308 -0.0091 0.032 Uiso 1 1 calc R
C30 C 0.64855(18) 0.4618(3) 0.0463(2) 0.0261(10) Uani 1 1 d .
H30A H 0.6689 0.5109 0.0742 0.031 Uiso 1 1 calc R
H30B H 0.6577 0.4559 0.0024 0.031 Uiso 1 1 calc R
C31 C 0.66670(18) 0.3811(3) 0.0937(2) 0.0238(9) Uani 1 1 d .
H31A H 0.7069 0.3742 0.1095 0.029 Uiso 1 1 calc R
H31B H 0.649 0.3313 0.0643 0.029 Uiso 1 1 calc R
C41 C 0.8996(5) 0.2127(8) 0.1211(8) 0.138(5) Uani 1 1 d .
H41A H 0.8725 0.1697 0.1194 0.207 Uiso 1 1 calc R
H41B H 0.9276 0.2158 0.1703 0.207 Uiso 1 1 calc R
H41C H 0.917 0.1981 0.0867 0.207 Uiso 1 1 calc R
C42 C 0.8705(2) 0.3000(4) 0.0999(3) 0.0392(12) Uani 1 1 d .
C43 C 0.8208(2) 0.3076(4) 0.0392(3) 0.0374(12) Uani 1 1 d .
H43 H 0.8081 0.2619 0.0066 0.045 Uiso 1 1 calc R
C44 C 0.7899(2) 0.3821(4) 0.0267(3) 0.0369(12) Uani 1 1 d .
H44 H 0.7567 0.3865 -0.0145 0.044 Uiso 1 1 calc R
C45 C 0.8081(2) 0.4500(4) 0.0750(3) 0.0376(12) Uani 1 1 d .
H45 H 0.7867 0.4998 0.067 0.045 Uiso 1 1 calc R
C46 C 0.8578(2) 0.4443(3) 0.1351(3) 0.0354(12) Uani 1 1 d .
H46 H 0.8701 0.4909 0.1669 0.042 Uiso 1 1 calc R
C47 C 0.8900(2) 0.3694(4) 0.1490(3) 0.0393(13) Uani 1 1 d .
H47 H 0.9235 0.3656 0.1898 0.047 Uiso 1 1 calc R
C51 C 0.5 0.2704(6) 0.25 0.056(2) Uani 1 2 d S
H51A H 0.5179 0.2498 0.2179 0.084 Uiso 0.5 1 calc PR
H51B H 0.4621 0.2498 0.2327 0.084 Uiso 0.5 1 calc PR
H51C H 0.5199 0.2498 0.2994 0.084 Uiso 0.5 1 calc PR
C52 C 0.5 0.3633(7) 0.25 0.057(2) Uani 1 2 d S
C53 C 0.5362(3) 0.4084(6) 0.3080(4) 0.0639(19) Uani 1 1 d .
H53 H 0.5613 0.3789 0.3483 0.077 Uiso 1 1 calc R
C54 C 0.5364(3) 0.4990(6) 0.3085(4) 0.074(2) Uani 1 1 d .
H54 H 0.5614 0.529 0.3486 0.089 Uiso 1 1 calc R
C55 C 0.5 0.5412(8) 0.25 0.079(3) Uani 1 2 d S
H55 H 0.5 0.6008 0.25 0.095 Uiso 1 2 calc SR
H1 H 0.6636(18) 0.254(3) 0.454(3) 0.014(11) Uiso 1 1 d .

loop_
_atom_site_aniso_label
_atom_site_aniso_U_11
_atom_site_aniso_U_22
_atom_site_aniso_U_33
_atom_site_aniso_U_23
_atom_site_aniso_U_13
_atom_site_aniso_U_12
Fe1 0.0149(3) 0.0130(3) 0.0126(3) -0.0011(2) 0.0032(2) -0.0004(2)
Fe2 0.0152(3) 0.0115(3) 0.0135(3) -0.0001(2) 0.0054(2) -0.0005(2)
Fe3 0.0137(3) 0.0135(3) 0.0126(3) 0.0006(2) 0.0045(2) 0.0010(2)
P1 0.0143(5) 0.0136(5) 0.0131(5) 0.0021(4) 0.0041(4) 0.0014(4)
O1 0.0216(14) 0.0153(15) 0.0184(14) 0.0023(12) 0.0056(12) 0.0021(12)
O2 0.0194(14) 0.0189(15) 0.0143(14) 0.0016(12) 0.0032(12) 0.0006(12)
O3 0.0189(14) 0.0137(14) 0.0148(13) -0.0002(11) 0.0056(11) -0.0012(11)
N1 0.0183(17) 0.0155(18) 0.0164(17) -0.0032(15) 0.0071(14) -0.0063(14)
C1 0.0176(19) 0.019(2) 0.0115(18) -0.0023(16) 0.0063(15) -0.0003(17)
C2 0.0181(19) 0.013(2) 0.017(2) -0.0018(16) 0.0069(17) -0.0051(16)
C3 0.0148(18) 0.014(2) 0.0146(19) 0.0036(16) 0.0039(15) 0.0051(15)
C4 0.020(2) 0.013(2) 0.021(2) -0.0006(16) 0.0096(17) -0.0038(16)
C5 0.0118(18) 0.025(2) 0.014(2) 0.0028(17) 0.0003(15) -0.0010(16)
C6 0.019(2) 0.023(2) 0.021(2) 0.0010(18) 0.0075(17) -0.0040(17)
C7 0.019(2) 0.034(3) 0.027(2) -0.007(2) 0.0055(18) 0.0006(19)
C8 0.018(2) 0.053(3) 0.023(2) -0.002(2) 0.0122(18) 0.002(2)
C9 0.021(2) 0.043(3) 0.026(2) 0.012(2) 0.0104(18) 0.001(2)
C10 0.020(2) 0.028(2) 0.022(2) 0.0065(19) 0.0064(17) -0.0008(18)
C11 0.017(2) 0.021(2) 0.020(2) -0.0065(17) -0.0017(17) -0.0009(17)
C12 0.028(2) 0.023(2) 0.0114(19) -0.0015(17) 0.0020(17) -0.0054(18)
C13 0.025(2) 0.024(2) 0.020(2) -0.0099(18) 0.0052(17) 0.0003(18)
C14 0.031(2) 0.015(2) 0.020(2) -0.0044(17) -0.0038(18) -0.0044(18)
C15 0.023(2) 0.026(2) 0.023(2) -0.0080(19) 0.0063(18) -0.0115(19)
C16 0.029(2) 0.018(2) 0.0154(19) -0.0072(17) 0.0082(17) -0.0065(18)
C17 0.0197(19) 0.013(2) 0.018(2) -0.0016(16) 0.0047(16) -0.0041(16)
C18 0.023(2) 0.012(2) 0.021(2) -0.0032(17) 0.0086(17) -0.0058(17)
C19 0.020(2) 0.012(2) 0.028(2) -0.0036(17) 0.0075(17) 0.0002(17)
C20 0.029(2) 0.012(2) 0.032(2) -0.0052(18) 0.0187(19) -0.0052(17)
C21 0.0150(19) 0.032(3) 0.021(2) -0.0033(18) 0.0084(17) -0.0048(18)
C22 0.017(2) 0.027(2) 0.025(2) 0.0071(19) 0.0094(17) 0.0068(18)
C23 0.022(2) 0.023(2) 0.033(2) -0.0015(19) 0.021(2) 0.0000(18)
C24 0.021(2) 0.026(2) 0.019(2) 0.0033(18) 0.0095(17) 0.0017(18)
C25 0.022(2) 0.018(2) 0.029(2) 0.0074(18) 0.0168(19) 0.0013(17)
C26 0.0155(19) 0.017(2) 0.019(2) 0.0039(17) 0.0021(16) 0.0004(16)
C27 0.017(2) 0.025(2) 0.026(2) 0.0076(18) 0.0056(17) 0.0032(17)
C28 0.019(2) 0.025(2) 0.031(2) 0.009(2) 0.0021(18) 0.0063(18)
C29 0.027(2) 0.020(2) 0.024(2) 0.0095(19) 0.0010(18) -0.0002(18)
C30 0.027(2) 0.029(3) 0.021(2) 0.0101(19) 0.0078(18) 0.0008(19)
C31 0.024(2) 0.027(2) 0.023(2) 0.0098(19) 0.0122(18) 0.0058(19)
C41 0.130(10) 0.137(11) 0.176(12) 0.019(9) 0.090(9) 0.030(8)
C42 0.036(3) 0.044(3) 0.045(3) -0.004(3) 0.024(2) 0.006(2)
C43 0.038(3) 0.046(3) 0.034(3) -0.014(2) 0.020(2) -0.010(2)
C44 0.036(3) 0.052(3) 0.023(2) 0.008(2) 0.012(2) -0.004(2)
C45 0.046(3) 0.035(3) 0.035(3) 0.014(2) 0.020(2) 0.002(2)
C46 0.047(3) 0.030(3) 0.034(3) -0.001(2) 0.019(2) -0.012(2)
C47 0.032(3) 0.057(4) 0.031(3) -0.004(2) 0.015(2) -0.011(3)
C51 0.044(5) 0.061(6) 0.071(6) 0 0.029(4) 0
C52 0.058(6) 0.067(6) 0.066(6) 0 0.045(5) 0
C53 0.051(4) 0.092(6) 0.053(4) 0.010(4) 0.024(3) -0.005(4)
C54 0.067(5) 0.094(6) 0.067(5) -0.011(4) 0.030(4) -0.016(4)
C55 0.090(8) 0.076(8) 0.054(6) 0 0.005(6) 0

loop_
_atom_type_symbol
_atom_type_description
_atom_type_scat_dispersion_real
_atom_type_scat_dispersion_imag
_atom_type_scat_source
C C 0.0033 0.0016 'International Tables Vol C Tables 4.2.6.8 and 6.1.1.4'
H H 0 0 'International Tables Vol C Tables 4.2.6.8 and 6.1.1.4'
Fe Fe 0.3463 0.8444 'International Tables Vol C Tables 4.2.6.8 and 6.1.1.4'
N N 0.0061 0.0033 'International Tables Vol C Tables 4.2.6.8 and 6.1.1.4'
O O 0.0106 0.006 'International Tables Vol C Tables 4.2.6.8 and 6.1.1.4'
P P 0.1023 0.0942 'International Tables Vol C Tables 4.2.6.8 and 6.1.1.4'

loop_
_geom_angle_atom_site_label_1
_geom_angle_atom_site_label_2
_geom_angle_atom_site_label_3
_geom_angle
_geom_angle_site_symmetry_1
_geom_angle_site_symmetry_3
C1 Fe1 O3 84.47(13) . .
C1 Fe1 C12 127.15(17) . .
O3 Fe1 C12 146.06(15) . .
C1 Fe1 C13 91.80(16) . .
O3 Fe1 C13 146.78(15) . .
C12 Fe1 C13 39.68(17) . .
C1 Fe1 C14 88.99(17) . .
O3 Fe1 C14 107.13(15) . .
C12 Fe1 C14 66.56(17) . .
C13 Fe1 C14 39.69(18) . .
C1 Fe1 C15 121.22(18) . .
O3 Fe1 C15 87.97(14) . .
C12 Fe1 C15 66.10(17) . .
C13 Fe1 C15 65.87(17) . .
C14 Fe1 C15 38.97(18) . .
C1 Fe1 C11 154.48(17) . .
O3 Fe1 C11 106.67(14) . .
C12 Fe1 C11 39.51(17) . .
C13 Fe1 C11 66.15(17) . .
C14 Fe1 C11 65.94(17) . .
C15 Fe1 C11 39.20(17) . .
C1 Fe1 P1 98.12(12) . .
O3 Fe1 P1 86.18(8) . .
C12 Fe1 P1 99.26(13) . .
C13 Fe1 P1 126.97(13) . .
C14 Fe1 P1 165.54(13) . .
C15 Fe1 P1 139.41(13) . .
C11 Fe1 P1 105.35(12) . .
C1 Fe1 Fe3 46.75(12) . .
O3 Fe1 Fe3 93.81(8) . .
C12 Fe1 Fe3 116.36(12) . .
C13 Fe1 Fe3 107.51(12) . .
C14 Fe1 Fe3 129.19(13) . .
C15 Fe1 Fe3 167.40(13) . .
C11 Fe1 Fe3 149.84(12) . .
P1 Fe1 Fe3 53.19(3) . .
C2 Fe2 C3 83.65(16) . .
C2 Fe2 C20 132.43(17) . .
C3 Fe2 C20 95.10(16) . .
C2 Fe2 C17 88.73(16) . .
C3 Fe2 C17 144.19(16) . .
C20 Fe2 C17 65.13(16) . .
C2 Fe2 C16 95.97(17) . .
C3 Fe2 C16 106.96(16) . .
C20 Fe2 C16 38.92(17) . .
C17 Fe2 C16 39.10(16) . .
C2 Fe2 C19 153.89(16) . .
C3 Fe2 C19 118.50(16) . .
C20 Fe2 C19 39.20(17) . .
C17 Fe2 C19 65.26(16) . .
C16 Fe2 C19 65.67(17) . .
C2 Fe2 C18 117.46(16) . .
C3 Fe2 C18 157.60(16) . .
C20 Fe2 C18 65.58(16) . .
C17 Fe2 C18 38.84(16) . .
C16 Fe2 C18 65.70(16) . .
C19 Fe2 C18 39.18(16) . .
C2 Fe2 P1 99.32(12) . .
C3 Fe2 P1 86.51(12) . .
C20 Fe2 P1 128.15(13) . .
C17 Fe2 P1 129.29(11) . .
C16 Fe2 P1 160.68(13) . .
C19 Fe2 P1 95.90(12) . .
C18 Fe2 P1 96.57(11) . .
C2 Fe2 Fe3 48.34(12) . .
C3 Fe2 Fe3 95.25(12) . .
C20 Fe2 Fe3 169.62(12) . .
C17 Fe2 Fe3 105.52(12) . .
C16 Fe2 Fe3 135.82(12) . .
C19 Fe2 Fe3 134.04(12) . .
C18 Fe2 Fe3 104.42(11) . .
P1 Fe2 Fe3 53.44(3) . .
C1 Fe3 C2 82.95(16) . .
C1 Fe3 C22 97.33(17) . .
C2 Fe3 C22 92.61(17) . .
C1 Fe3 C23 86.82(17) . .
C2 Fe3 C23 128.52(17) . .
C22 Fe3 C23 39.08(17) . .
C1 Fe3 C21 135.13(17) . .
C2 Fe3 C21 87.82(16) . .
C22 Fe3 C21 39.21(17) . .
C23 Fe3 C21 65.42(17) . .
C1 Fe3 C24 114.30(16) . .
C2 Fe3 C24 152.78(16) . .
C22 Fe3 C24 65.41(16) . .
C23 Fe3 C24 39.07(17) . .
C21 Fe3 C24 65.04(16) . .
C1 Fe3 C25 151.58(16) . .
C2 Fe3 C25 118.70(16) . .
C22 Fe3 C25 65.55(17) . .
C23 Fe3 C25 65.48(17) . .
C21 Fe3 C25 38.80(16) . .
C24 Fe3 C25 38.85(17) . .
C1 Fe3 P1 98.30(12) . .
C2 Fe3 P1 97.01(12) . .
C22 Fe3 P1 162.53(13) . .
C23 Fe3 P1 134.42(13) . .
C21 Fe3 P1 126.44(13) . .
C24 Fe3 P1 100.81(12) . .
C25 Fe3 P1 97.00(12) . .
C1 Fe3 Fe2 102.45(11) . .
C2 Fe3 Fe2 46.17(12) . .
C22 Fe3 Fe2 130.04(12) . .
C23 Fe3 Fe2 167.52(13) . .
C21 Fe3 Fe2 102.14(12) . .
C24 Fe3 Fe2 138.33(12) . .
C25 Fe3 Fe2 105.90(12) . .
P1 Fe3 Fe2 53.19(3) . .
C1 Fe3 Fe1 47.50(12) . .
C2 Fe3 Fe1 100.46(11) . .
C22 Fe3 Fe1 139.44(13) . .
C23 Fe3 Fe1 108.87(12) . .
C21 Fe3 Fe1 171.72(12) . .
C24 Fe3 Fe1 106.70(12) . .
C25 Fe3 Fe1 134.08(12) . .
P1 Fe3 Fe1 52.63(3) . .
Fe2 Fe3 Fe1 83.60(2) . .
C26 P1 Fe1 130.83(14) . .
C26 P1 Fe2 121.07(14) . .
Fe1 P1 Fe2 106.70(5) . .
C26 P1 Fe3 128.09(13) . .
Fe1 P1 Fe3 74.17(4) . .
Fe2 P1 Fe3 73.37(4) . .
C3 O3 Fe1 123.6(2) . .
C3 N1 C4 122.6(3) . .
C3 N1 H1 116(3) . .
C4 N1 H1 120(3) . .
O1 C1 Fe3 137.1(3) . .
O1 C1 Fe1 137.0(3) . .
Fe3 C1 Fe1 85.74(17) . .
O2 C2 Fe2 140.5(3) . .
O2 C2 Fe3 133.4(3) . .
Fe2 C2 Fe3 85.49(16) . .
O3 C3 N1 113.2(3) . .
O3 C3 Fe2 124.4(3) . .
N1 C3 Fe2 122.4(3) . .
N1 C4 C5 114.1(3) . .
N1 C4 H4A 108.7 . .
C5 C4 H4A 108.7 . .
N1 C4 H4B 108.7 . .
C5 C4 H4B 108.7 . .
H4A C4 H4B 107.6 . .
C6 C5 C10 118.5(4) . .
C6 C5 C4 123.0(4) . .
C10 C5 C4 118.4(4) . .
C5 C6 C7 120.5(4) . .
C5 C6 H6 119.7 . .
C7 C6 H6 119.7 . .
C8 C7 C6 120.1(4) . .
C8 C7 H7 119.9 . .
C6 C7 H7 119.9 . .
C7 C8 C9 120.0(4) . .
C7 C8 H8 120 . .
C9 C8 H8 120 . .
C8 C9 C10 120.1(4) . .
C8 C9 H9 119.9 . .
C10 C9 H9 119.9 . .
C9 C10 C5 120.7(4) . .
C9 C10 H10 119.7 . .
C5 C10 H10 119.7 . .
C15 C11 C12 107.5(4) . .
C15 C11 Fe1 70.3(2) . .
C12 C11 Fe1 69.1(2) . .
C15 C11 H11 126.2 . .
C12 C11 H11 126.2 . .
Fe1 C11 H11 126 . .
C13 C12 C11 108.0(4) . .
C13 C12 Fe1 70.3(2) . .
C11 C12 Fe1 71.4(2) . .
C13 C12 H12 126 . .
C11 C12 H12 126 . .
Fe1 C12 H12 123.9 . .
C12 C13 C14 108.1(4) . .
C12 C13 Fe1 70.0(2) . .
C14 C13 Fe1 70.8(2) . .
C12 C13 H13 126 . .
C14 C13 H13 126 . .
Fe1 C13 H13 124.9 . .
C15 C14 C13 107.6(4) . .
C15 C14 Fe1 70.8(2) . .
C13 C14 Fe1 69.6(2) . .
C15 C14 H14 126.2 . .
C13 C14 H14 126.2 . .
Fe1 C14 H14 125.1 . .
C14 C15 C11 108.8(4) . .
C14 C15 Fe1 70.3(2) . .
C11 C15 Fe1 70.5(2) . .
C14 C15 H15 125.6 . .
C11 C15 H15 125.6 . .
Fe1 C15 H15 125.2 . .
C20 C16 C17 107.4(4) . .
C20 C16 Fe2 70.5(2) . .
C17 C16 Fe2 70.4(2) . .
C20 C16 H16 126.3 . .
C17 C16 H16 126.3 . .
Fe2 C16 H16 124.4 . .
C18 C17 C16 109.0(4) . .
C18 C17 Fe2 71.0(2) . .
C16 C17 Fe2 70.5(2) . .
C18 C17 H17 125.5 . .
C16 C17 H17 125.5 . .
Fe2 C17 H17 124.6 . .
C17 C18 C19 107.4(4) . .
C17 C18 Fe2 70.2(2) . .
C19 C18 Fe2 70.2(2) . .
C17 C18 H18 126.3 . .
C19 C18 H18 126.3 . .
Fe2 C18 H18 124.9 . .
C20 C19 C18 107.7(4) . .
C20 C19 Fe2 70.2(2) . .
C18 C19 Fe2 70.6(2) . .
C20 C19 H19 126.1 . .
C18 C19 H19 126.1 . .
Fe2 C19 H19 124.6 . .
C16 C20 C19 108.5(4) . .
C16 C20 Fe2 70.6(2) . .
C19 C20 Fe2 70.6(2) . .
C16 C20 H20 125.7 . .
C19 C20 H20 125.7 . .
Fe2 C20 H20 124.7 . .
C25 C21 C22 108.6(4) . .
C25 C21 Fe3 71.6(2) . .
C22 C21 Fe3 69.9(2) . .
C25 C21 H21 125.7 . .
C22 C21 H21 125.7 . .
Fe3 C21 H21 124.4 . .
C23 C22 C21 107.8(4) . .
C23 C22 Fe3 70.5(2) . .
C21 C22 Fe3 70.9(2) . .
C23 C22 H22 126.1 . .
C21 C22 H22 126.1 . .
Fe3 C22 H22 124.2 . .
C22 C23 C24 108.4(4) . .
C22 C23 Fe3 70.4(2) . .
C24 C23 Fe3 71.8(2) . .
C22 C23 H23 125.8 . .
C24 C23 H23 125.8 . .
Fe3 C23 H23 123.6 . .
C23 C24 C25 107.8(4) . .
C23 C24 Fe3 69.2(2) . .
C25 C24 Fe3 70.7(2) . .
C23 C24 H24 126.1 . .
C25 C24 H24 126.1 . .
Fe3 C24 H24 125.6 . .
C21 C25 C24 107.4(4) . .
C21 C25 Fe3 69.6(2) . .
C24 C25 Fe3 70.4(2) . .
C21 C25 H25 126.3 . .
C24 C25 H25 126.3 . .
Fe3 C25 H25 125.3 . .
C31 C26 C27 110.1(3) . .
C31 C26 P1 117.4(3) . .
C27 C26 P1 108.8(3) . .
C31 C26 H26 106.7 . .
C27 C26 H26 106.7 . .
P1 C26 H26 106.7 . .
C28 C27 C26 110.7(3) . .
C28 C27 H27A 109.5 . .
C26 C27 H27A 109.5 . .
C28 C27 H27B 109.5 . .
C26 C27 H27B 109.5 . .
H27A C27 H27B 108.1 . .
C29 C28 C27 111.2(4) . .
C29 C28 H28A 109.4 . .
C27 C28 H28A 109.4 . .
C29 C28 H28B 109.4 . .
C27 C28 H28B 109.4 . .
H28A C28 H28B 108 . .
C28 C29 C30 111.4(3) . .
C28 C29 H29A 109.4 . .
C30 C29 H29A 109.4 . .
C28 C29 H29B 109.4 . .
C30 C29 H29B 109.4 . .
H29A C29 H29B 108 . .
C29 C30 C31 111.0(4) . .
C29 C30 H30A 109.4 . .
C31 C30 H30A 109.4 . .
C29 C30 H30B 109.4 . .
C31 C30 H30B 109.4 . .
H30A C30 H30B 108 . .
C30 C31 C26 110.9(4) . .
C30 C31 H31A 109.5 . .
C26 C31 H31A 109.5 . .
C30 C31 H31B 109.5 . .
C26 C31 H31B 109.5 . .
H31A C31 H31B 108.1 . .
C42 C41 H41A 109.5 . .
C42 C41 H41B 109.5 . .
H41A C41 H41B 109.5 . .
C42 C41 H41C 109.5 . .
H41A C41 H41C 109.5 . .
H41B C41 H41C 109.5 . .
C43 C42 C47 119.7(5) . .
C43 C42 C41 120.6(7) . .
C47 C42 C41 119.0(7) . .
C44 C43 C42 120.9(5) . .
C44 C43 H43 119.6 . .
C42 C43 H43 119.6 . .
C43 C44 C45 120.1(5) . .
C43 C44 H44 120 . .
C45 C44 H44 120 . .
C46 C45 C44 120.1(5) . .
C46 C45 H45 120 . .
C44 C45 H45 120 . .
C45 C46 C47 121.0(5) . .
C45 C46 H46 119.5 . .
C47 C46 H46 119.5 . .
C46 C47 C42 118.3(5) . .
C46 C47 H47 120.9 . .
C42 C47 H47 120.9 . .
C52 C51 H51A 109.5 . .
C52 C51 H51B 109.5 . .
H51A C51 H51B 109.5 . .
C52 C51 H51C 109.5 . .
H51A C51 H51C 109.5 . .
H51B C51 H51C 109.5 . .
C53 C52 C53 117.8(10) . 2_655
C53 C52 C51 121.1(5) . .
C53 C52 C51 121.1(5) 2_655 .
C52 C53 C54 121.5(8) . .
C52 C53 H53 119.2 . .
C54 C53 H53 119.2 . .
C55 C54 C53 118.9(8) . .
C55 C54 H54 120.6 . .
C53 C54 H54 120.6 . .
C54 C55 C54 121.5(12) 2_655 .
C54 C55 H55 119.3 2_655 .
C54 C55 H55 119.3 . .

loop_
_geom_bond_atom_site_label_1
_geom_bond_atom_site_label_2
_geom_bond_distance
_geom_bond_site_symmetry_2
Fe1 C1 1.936(4) .
Fe1 O3 1.982(3) .
Fe1 C12 2.089(4) .
Fe1 C13 2.093(4) .
Fe1 C14 2.109(4) .
Fe1 C15 2.116(4) .
Fe1 C11 2.120(4) .
Fe1 P1 2.1633(12) .
Fe1 Fe3 2.6188(7) .
Fe2 C2 1.881(4) .
Fe2 C3 1.941(4) .
Fe2 C20 2.108(4) .
Fe2 C17 2.108(4) .
Fe2 C16 2.110(4) .
Fe2 C19 2.112(4) .
Fe2 C18 2.118(4) .
Fe2 P1 2.1725(11) .
Fe2 Fe3 2.6000(8) .
Fe3 C1 1.913(4) .
Fe3 C2 1.949(4) .
Fe3 C22 2.097(4) .
Fe3 C23 2.098(4) .
Fe3 C21 2.109(4) .
Fe3 C24 2.131(4) .
Fe3 C25 2.135(4) .
Fe3 P1 2.1794(11) .
P1 C26 1.867(4) .
O1 C1 1.187(5) .
O2 C2 1.192(5) .
O3 C3 1.284(5) .
N1 C3 1.359(5) .
N1 C4 1.470(5) .
N1 H1 0.85(5) .
C4 C5 1.508(6) .
C4 H4A 0.97 .
C4 H4B 0.97 .
C5 C6 1.391(6) .
C5 C10 1.395(6) .
C6 C7 1.394(6) .
C6 H6 0.93 .
C7 C8 1.376(7) .
C7 H7 0.93 .
C8 C9 1.381(7) .
C8 H8 0.93 .
C9 C10 1.388(6) .
C9 H9 0.93 .
C10 H10 0.93 .
C11 C15 1.421(6) .
C11 C12 1.423(6) .
C11 H11 0.93 .
C12 C13 1.420(6) .
C12 H12 0.93 .
C13 C14 1.427(7) .
C13 H13 0.93 .
C14 C15 1.409(7) .
C14 H14 0.93 .
C15 H15 0.93 .
C16 C20 1.405(6) .
C16 C17 1.411(6) .
C16 H16 0.93 .
C17 C18 1.405(6) .
C17 H17 0.93 .
C18 C19 1.418(6) .
C18 H18 0.93 .
C19 C20 1.416(6) .
C19 H19 0.93 .
C20 H20 0.93 .
C21 C25 1.410(6) .
C21 C22 1.411(6) .
C21 H21 0.93 .
C22 C23 1.403(6) .
C22 H22 0.93 .
C23 C24 1.415(6) .
C23 H23 0.93 .
C24 C25 1.419(6) .
C24 H24 0.93 .
C25 H25 0.93 .
C26 C31 1.533(6) .
C26 C27 1.542(5) .
C26 H26 0.98 .
C27 C28 1.532(6) .
C27 H27A 0.97 .
C27 H27B 0.97 .
C28 C29 1.517(6) .
C28 H28A 0.97 .
C28 H28B 0.97 .
C29 C30 1.524(6) .
C29 H29A 0.97 .
C29 H29B 0.97 .
C30 C31 1.526(6) .
C30 H30A 0.97 .
C30 H30B 0.97 .
C31 H31A 0.97 .
C31 H31B 0.97 .
C41 C42 1.533(13) .
C41 H41A 0.96 .
C41 H41B 0.96 .
C41 H41C 0.96 .
C42 C43 1.384(7) .
C42 C47 1.406(8) .
C43 C44 1.375(8) .
C43 H43 0.93 .
C44 C45 1.377(8) .
C44 H44 0.93 .
C45 C46 1.376(7) .
C45 H45 0.93 .
C46 C47 1.399(8) .
C46 H46 0.93 .
C47 H47 0.93 .
C51 C52 1.448(13) .
C51 H51A 0.96 .
C51 H51B 0.96 .
C51 H51C 0.96 .
C52 C53 1.359(9) .
C52 C53 1.359(9) 2_655
C53 C54 1.412(12) .
C53 H53 0.93 .
C54 C55 1.345(10) .
C54 H54 0.93 .
C55 C54 1.345(10) 2_655
C55 H55 0.93 .
